data_8105408
loop_
_publ_author_name
'Sun, Hongtao'
'Wu, Hao'
'Zhang, Lili'

_publ_section_title
;
 Crystal structure of
 2-(5-(pyridin-3-yl)-4-(pyridin-4-yl)-4H-1,2,4-triazol-3-yl)pyridine,
 C17H12N6
;
_journal_issue 5
_journal_name_full 'Zeitschrift f\"ur Kristallographie - New Crystal Structures'
_journal_page_first 1161
_journal_page_last 1162
_journal_paper_doi 10.1515/ncrs-2020-0223
_journal_volume 235
_journal_year 2020
_chemical_formula_moiety 'C17 H12 N6'
_chemical_formula_sum 'C17 H12 N6'
_chemical_formula_weight 300.33
_space_group_crystal_system monoclinic
_space_group_IT_number 14
_space_group_name_Hall '-P 2yn'
_space_group_name_H-M_alt 'P 1 21/n 1'
_atom_sites_solution_hydrogens geom
_atom_sites_solution_primary dual
_cell_angle_alpha 90
_cell_angle_beta 92.650(5)
_cell_angle_gamma 90
_cell_formula_units_Z 4
_cell_length_a 5.8617(14)
_cell_length_b 15.845(4)
_cell_length_c 15.326(4)
_cell_measurement_reflns_used 1804
_cell_measurement_temperature 296(2)
_cell_measurement_theta_max 23.81
_cell_measurement_theta_min 2.66
_cell_volume 1421.9(6)
_computing_cell_refinement 'Bruker SMART [1]'
_computing_data_collection 'Bruker SMART [1]'
_computing_data_reduction 'Bruker SAINT [1]'
_computing_molecular_graphics 'Olex2 1.3 (Dolomanov et al., 2009) [2]'
_computing_publication_material 'Olex2 1.3 (Dolomanov et al., 2009) [2]'
_computing_structure_refinement 'SHELXL 2018/3 (Sheldrick, 2015) [3]'
_computing_structure_solution 'SHELXT 2018/2 (Sheldrick, 2018) [4]'
_diffrn_ambient_temperature 296.15
_diffrn_measured_fraction_theta_full 1.000
_diffrn_measured_fraction_theta_max 0.990
_diffrn_measurement_device_type 'CCD area detector'
_diffrn_measurement_method 'phi and omega scans'
_diffrn_radiation_monochromator graphite
_diffrn_radiation_type MoK\a
_diffrn_radiation_wavelength 0.71073
_diffrn_reflns_av_R_equivalents 0.0272
_diffrn_reflns_av_unetI/netI 0.0368
_diffrn_reflns_Laue_measured_fraction_full 1.000
_diffrn_reflns_Laue_measured_fraction_max 0.990
_diffrn_reflns_limit_h_max 7
_diffrn_reflns_limit_h_min -6
_diffrn_reflns_limit_k_max 19
_diffrn_reflns_limit_k_min -20
_diffrn_reflns_limit_l_max 16
_diffrn_reflns_limit_l_min -19
_diffrn_reflns_number 8438
_diffrn_reflns_point_group_measured_fraction_full 1.000
_diffrn_reflns_point_group_measured_fraction_max 0.990
_diffrn_reflns_theta_full 25.242
_diffrn_reflns_theta_max 27.265
_diffrn_reflns_theta_min 1.850
_exptl_absorpt_coefficient_mu 0.090
_exptl_absorpt_correction_type none
_exptl_crystal_colour colourless
_exptl_crystal_colour_primary colourless
_exptl_crystal_density_diffrn 1.403
_exptl_crystal_density_meas .
_exptl_crystal_description block
_exptl_crystal_F_000 624
_exptl_crystal_size_max 0.28
_exptl_crystal_size_mid 0.22
_exptl_crystal_size_min 0.2
_refine_diff_density_max 0.170
_refine_diff_density_min -0.182
_refine_diff_density_rms 0.036
_refine_ls_extinction_coef .
_refine_ls_extinction_method none
_refine_ls_goodness_of_fit_ref 1.016
_refine_ls_hydrogen_treatment constr
_refine_ls_matrix_type full
_refine_ls_number_parameters 208
_refine_ls_number_reflns 3172
_refine_ls_number_restraints 0
_refine_ls_restrained_S_all 1.016
_refine_ls_R_factor_all 0.0799
_refine_ls_R_factor_gt 0.0449
_refine_ls_shift/su_max 0.000
_refine_ls_shift/su_mean 0.000
_refine_ls_structure_factor_coef Fsqd
_refine_ls_weighting_details 'w=1/[\s^2^(Fo^2^)+(0.0489P)^2^+0.1847P] where P=(Fo^2^+2Fc^2^)/3'
_refine_ls_weighting_scheme calc
_refine_ls_wR_factor_gt 0.0979
_refine_ls_wR_factor_ref 0.1132
_reflns_Friedel_coverage 0.000
_reflns_Friedel_fraction_full .
_reflns_Friedel_fraction_max .
_reflns_number_gt 2081
_reflns_number_total 3172
_reflns_threshold_expression 'I > 2\s(I)'
_cod_data_source_file suppl_ncrs-2020-0223_suppl.cif
_cod_data_source_block 1
_cod_original_cell_volume 1422.0(6)
_cod_original_sg_symbol_H-M 'P 21/n'
_cod_database_code 8105408
_shelx_space_group_comment
;
The symmetry employed for this shelxl refinement is uniquely defined
by the following loop, which should always be used as a source of
symmetry information in preference to the above space-group names.
They are only intended as comments.
;
_shelx_estimated_absorpt_t_max 0.982
_shelx_estimated_absorpt_t_min 0.975
_olex2_refinement_description
;
1. Fixed Uiso
 At 1.2 times of:
  All C(H) groups
2.a Aromatic/amide H refined with riding coordinates:
 C3(H3), C4(H4), C5(H5), C6(H6), C9(H9), C10(H10), C11(H11), C12(H12),
 C14(H14), C15(H15), C16(H16), C17(H17)
;

loop_
_space_group_symop_operation_xyz
'x, y, z'
'-x+1/2, y+1/2, -z+1/2'
'-x, -y, -z'
'x-1/2, -y-1/2, z-1/2'

loop_
_atom_site_label
_atom_site_type_symbol
_atom_site_fract_x
_atom_site_fract_y
_atom_site_fract_z
_atom_site_U_iso_or_equiv
_atom_site_adp_type
_atom_site_occupancy
_atom_site_site_symmetry_order
_atom_site_calc_flag
_atom_site_refinement_flags_posn
_atom_site_refinement_flags_adp
_atom_site_refinement_flags_occupancy
_atom_site_disorder_assembly
_atom_site_disorder_group
C1 C 0.6869(3) 0.18375(10) 0.64504(11) 0.0402(4) Uani 1 1 d . . . . .
C2 C 0.8608(3) 0.15050(10) 0.58826(12) 0.0411(4) Uani 1 1 d . . . . .
C3 C 1.0435(3) 0.10567(11) 0.62556(13) 0.0486(4) Uani 1 1 d . . . . .
H3 H 1.055098 0.096400 0.685516 0.058 Uiso 1 1 calc R U . . .
C4 C 1.2069(3) 0.07522(12) 0.57262(13) 0.0547(5) Uani 1 1 d . . . . .
H4 H 1.330716 0.044788 0.596178 0.066 Uiso 1 1 calc R U . . .
C5 C 1.1857(3) 0.09008(12) 0.48528(15) 0.0606(5) Uani 1 1 d . . . . .
H5 H 1.296304 0.070839 0.448515 0.073 Uiso 1 1 calc R U . . .
C6 C 0.9993(4) 0.13378(13) 0.45191(14) 0.0618(5) Uani 1 1 d . . . . .
H6 H 0.985343 0.142715 0.391922 0.074 Uiso 1 1 calc R U . . .
C7 C 0.4221(3) 0.25962(10) 0.70225(11) 0.0397(4) Uani 1 1 d . . . . .
C8 C 0.2531(3) 0.32541(11) 0.71940(10) 0.0402(4) Uani 1 1 d . . . . .
C9 C 0.2797(3) 0.40879(11) 0.69625(11) 0.0445(4) Uani 1 1 d . . . . .
H9 H 0.407345 0.426029 0.667090 0.053 Uiso 1 1 calc R U . . .
C10 C 0.1145(3) 0.46604(12) 0.71698(12) 0.0526(5) Uani 1 1 d . . . . .
H10 H 0.129643 0.522686 0.702474 0.063 Uiso 1 1 calc R U . . .
C11 C -0.0728(3) 0.43868(13) 0.75929(13) 0.0563(5) Uani 1 1 d . . . . .
H11 H -0.184716 0.477897 0.771824 0.068 Uiso 1 1 calc R U . . .
C12 C 0.0613(3) 0.30276(12) 0.76390(12) 0.0494(5) Uani 1 1 d . . . . .
H12 H 0.045600 0.246790 0.780894 0.059 Uiso 1 1 calc R U . . .
C13 C 0.5516(3) 0.31017(9) 0.55640(10) 0.0348(4) Uani 1 1 d . . . . .
C14 C 0.3629(3) 0.31396(11) 0.49954(11) 0.0432(4) Uani 1 1 d . . . . .
H14 H 0.234639 0.280970 0.508129 0.052 Uiso 1 1 calc R U . . .
C15 C 0.3705(3) 0.36842(12) 0.42931(12) 0.0516(5) Uani 1 1 d . . . . .
H15 H 0.243724 0.370706 0.390574 0.062 Uiso 1 1 calc R U . . .
C16 C 0.7243(3) 0.41275(12) 0.47062(13) 0.0584(5) Uani 1 1 d . . . . .
H16 H 0.849753 0.446973 0.461287 0.070 Uiso 1 1 calc R U . . .
C17 C 0.7354(3) 0.36066(11) 0.54244(12) 0.0463(4) Uani 1 1 d . . . . .
H17 H 0.864011 0.359794 0.580335 0.056 Uiso 1 1 calc R U . . .
N1 N 0.5533(2) 0.25411(8) 0.63046(8) 0.0368(3) Uani 1 1 d . . . . .
N2 N 0.6390(2) 0.14924(9) 0.71981(10) 0.0491(4) Uani 1 1 d . . . . .
N3 N 0.4711(3) 0.19719(9) 0.75618(10) 0.0490(4) Uani 1 1 d . . . . .
N4 N 0.8348(3) 0.16448(10) 0.50231(11) 0.0580(4) Uani 1 1 d . . . . .
N5 N -0.1031(3) 0.35806(11) 0.78359(11) 0.0622(5) Uani 1 1 d . . . . .
N6 N 0.5470(3) 0.41764(10) 0.41361(10) 0.0586(4) Uani 1 1 d . . . . .

loop_
_atom_site_aniso_label
_atom_site_aniso_U_11
_atom_site_aniso_U_22
_atom_site_aniso_U_33
_atom_site_aniso_U_23
_atom_site_aniso_U_13
_atom_site_aniso_U_12
C1 0.0424(9) 0.0363(8) 0.0413(10) 0.0046(8) -0.0035(7) -0.0039(7)
C2 0.0434(9) 0.0334(8) 0.0461(10) 0.0000(8) -0.0028(8) -0.0047(7)
C3 0.0497(10) 0.0448(10) 0.0506(11) -0.0001(9) -0.0069(9) 0.0025(8)
C4 0.0484(10) 0.0507(11) 0.0642(14) -0.0027(10) -0.0046(9) 0.0076(9)
C5 0.0597(12) 0.0578(12) 0.0649(14) -0.0091(11) 0.0090(10) 0.0051(10)
C6 0.0742(14) 0.0643(13) 0.0469(12) -0.0003(10) 0.0014(10) 0.0024(11)
C7 0.0409(9) 0.0425(9) 0.0358(9) 0.0052(8) 0.0014(7) -0.0097(8)
C8 0.0410(9) 0.0470(10) 0.0326(9) -0.0031(8) 0.0018(7) -0.0078(8)
C9 0.0443(9) 0.0523(11) 0.0372(9) 0.0029(8) 0.0061(7) -0.0104(8)
C10 0.0641(12) 0.0498(11) 0.0442(11) -0.0031(9) 0.0051(9) -0.0061(10)
C11 0.0588(12) 0.0534(12) 0.0575(12) -0.0112(10) 0.0122(10) 0.0005(10)
C12 0.0531(10) 0.0503(11) 0.0459(11) -0.0050(9) 0.0124(9) -0.0130(9)
C13 0.0419(9) 0.0321(8) 0.0306(8) 0.0006(7) 0.0030(7) -0.0005(7)
C14 0.0427(9) 0.0477(10) 0.0390(10) 0.0021(8) -0.0008(7) -0.0043(8)
C15 0.0542(11) 0.0600(11) 0.0399(11) 0.0039(9) -0.0049(8) 0.0072(10)
C16 0.0628(12) 0.0567(12) 0.0562(13) 0.0124(10) 0.0083(10) -0.0169(10)
C17 0.0459(10) 0.0502(10) 0.0427(10) 0.0055(8) 0.0005(8) -0.0095(8)
N1 0.0409(7) 0.0359(7) 0.0333(7) 0.0053(6) 0.0009(6) -0.0026(6)
N2 0.0522(9) 0.0457(8) 0.0491(9) 0.0124(7) -0.0008(7) -0.0025(7)
N3 0.0511(9) 0.0513(9) 0.0447(9) 0.0101(7) 0.0032(7) -0.0052(7)
N4 0.0624(10) 0.0592(10) 0.0519(10) 0.0024(8) -0.0035(8) 0.0039(8)
N5 0.0593(10) 0.0640(11) 0.0652(11) -0.0113(9) 0.0219(9) -0.0106(9)
N6 0.0706(11) 0.0586(10) 0.0469(10) 0.0144(8) 0.0053(8) -0.0001(9)

loop_
_atom_type_symbol
_atom_type_description
_atom_type_scat_dispersion_real
_atom_type_scat_dispersion_imag
_atom_type_scat_source
C C 0.0033 0.0016 'International Tables Vol C Tables 4.2.6.8 and 6.1.1.4'
H H 0.0000 0.0000 'International Tables Vol C Tables 4.2.6.8 and 6.1.1.4'
N N 0.0061 0.0033 'International Tables Vol C Tables 4.2.6.8 and 6.1.1.4'

loop_
_geom_angle_atom_site_label_1
_geom_angle_atom_site_label_2
_geom_angle_atom_site_label_3
_geom_angle
_geom_angle_site_symmetry_1
_geom_angle_site_symmetry_3
N1 C1 C2 126.91(15) . .
N2 C1 C2 123.43(15) . .
N2 C1 N1 109.66(15) . .
C3 C2 C1 118.93(16) . .
N4 C2 C1 118.27(15) . .
N4 C2 C3 122.80(17) . .
C2 C3 H3 120.5 . .
C4 C3 C2 118.94(18) . .
C4 C3 H3 120.5 . .
C3 C4 H4 120.4 . .
C5 C4 C3 119.13(18) . .
C5 C4 H4 120.4 . .
C4 C5 H5 120.3 . .
C4 C5 C6 119.3(2) . .
C6 C5 H5 120.3 . .
C5 C6 H6 118.5 . .
N4 C6 C5 123.0(2) . .
N4 C6 H6 118.5 . .
N1 C7 C8 126.52(14) . .
N3 C7 C8 123.48(15) . .
N3 C7 N1 110.00(15) . .
C9 C8 C7 123.24(15) . .
C9 C8 C12 118.55(17) . .
C12 C8 C7 118.17(15) . .
C8 C9 H9 120.5 . .
C10 C9 C8 118.91(16) . .
C10 C9 H9 120.5 . .
C9 C10 H10 120.4 . .
C11 C10 C9 119.26(18) . .
C11 C10 H10 120.4 . .
C10 C11 H11 118.3 . .
N5 C11 C10 123.37(19) . .
N5 C11 H11 118.3 . .
C8 C12 H12 118.5 . .
N5 C12 C8 123.06(17) . .
N5 C12 H12 118.5 . .
C14 C13 N1 120.09(14) . .
C17 C13 C14 119.43(15) . .
C17 C13 N1 120.48(14) . .
C13 C14 H14 121.1 . .
C13 C14 C15 117.79(16) . .
C15 C14 H14 121.1 . .
C14 C15 H15 117.9 . .
N6 C15 C14 124.18(17) . .
N6 C15 H15 117.9 . .
C17 C16 H16 117.7 . .
N6 C16 H16 117.7 . .
N6 C16 C17 124.62(17) . .
C13 C17 C16 117.90(16) . .
C13 C17 H17 121.0 . .
C16 C17 H17 121.0 . .
C1 N1 C13 127.66(14) . .
C7 N1 C1 104.91(13) . .
C7 N1 C13 127.43(13) . .
C1 N2 N3 107.99(13) . .
C7 N3 N2 107.44(14) . .
C2 N4 C6 116.80(17) . .
C11 N5 C12 116.82(16) . .
C15 N6 C16 116.06(16) . .

loop_
_geom_bond_atom_site_label_1
_geom_bond_atom_site_label_2
_geom_bond_distance
_geom_bond_site_symmetry_2
C1 C2 1.468(2) .
C1 N1 1.375(2) .
C1 N2 1.312(2) .
C2 C3 1.386(2) .
C2 N4 1.337(2) .
C3 H3 0.9300 .
C3 C4 1.371(3) .
C4 H4 0.9300 .
C4 C5 1.359(3) .
C5 H5 0.9300 .
C5 C6 1.372(3) .
C6 H6 0.9300 .
C6 N4 1.353(3) .
C7 C8 1.470(2) .
C7 N1 1.374(2) .
C7 N3 1.313(2) .
C8 C9 1.379(2) .
C8 C12 1.389(2) .
C9 H9 0.9300 .
C9 C10 1.375(2) .
C10 H10 0.9300 .
C10 C11 1.371(3) .
C11 H11 0.9300 .
C11 N5 1.345(3) .
C12 H12 0.9300 .
C12 N5 1.347(2) .
C13 C14 1.377(2) .
C13 C17 1.367(2) .
C13 N1 1.4411(19) .
C14 H14 0.9300 .
C14 C15 1.382(2) .
C15 H15 0.9300 .
C15 N6 1.327(2) .
C16 H16 0.9300 .
C16 C17 1.375(2) .
C16 N6 1.329(2) .
C17 H17 0.9300 .
N2 N3 1.381(2) .

loop_
_geom_torsion_atom_site_label_1
_geom_torsion_atom_site_label_2
_geom_torsion_atom_site_label_3
_geom_torsion_atom_site_label_4
_geom_torsion
_geom_torsion_site_symmetry_1
_geom_torsion_site_symmetry_2
_geom_torsion_site_symmetry_3
_geom_torsion_site_symmetry_4
C1 C2 C3 C4 -179.47(15) . . . .
C1 C2 N4 C6 179.32(15) . . . .
C1 N2 N3 C7 -0.03(18) . . . .
C2 C1 N1 C7 -178.96(15) . . . .
C2 C1 N1 C13 0.8(2) . . . .
C2 C1 N2 N3 179.11(14) . . . .
C2 C3 C4 C5 0.2(3) . . . .
C3 C2 N4 C6 -1.1(3) . . . .
C3 C4 C5 C6 -1.2(3) . . . .
C4 C5 C6 N4 1.1(3) . . . .
C5 C6 N4 C2 0.1(3) . . . .
C7 C8 C9 C10 -178.47(15) . . . .
C7 C8 C12 N5 179.49(16) . . . .
C8 C7 N1 C1 178.66(14) . . . .
C8 C7 N1 C13 -1.1(2) . . . .
C8 C7 N3 N2 -178.79(14) . . . .
C8 C9 C10 C11 -0.6(3) . . . .
C8 C12 N5 C11 -1.1(3) . . . .
C9 C8 C12 N5 1.7(3) . . . .
C9 C10 C11 N5 1.3(3) . . . .
C10 C11 N5 C12 -0.5(3) . . . .
C12 C8 C9 C10 -0.8(2) . . . .
C13 C14 C15 N6 -0.5(3) . . . .
C14 C13 C17 C16 -0.9(2) . . . .
C14 C13 N1 C1 112.92(18) . . . .
C14 C13 N1 C7 -67.4(2) . . . .
C14 C15 N6 C16 -0.2(3) . . . .
C17 C13 C14 C15 1.1(2) . . . .
C17 C13 N1 C1 -67.8(2) . . . .
C17 C13 N1 C7 111.82(19) . . . .
C17 C16 N6 C15 0.5(3) . . . .
N1 C1 C2 C3 151.59(16) . . . .
N1 C1 C2 N4 -28.8(2) . . . .
N1 C1 N2 N3 -0.16(18) . . . .
N1 C7 C8 C9 -35.7(2) . . . .
N1 C7 C8 C12 146.62(16) . . . .
N1 C7 N3 N2 0.22(18) . . . .
N1 C13 C14 C15 -179.66(15) . . . .
N1 C13 C17 C16 179.88(16) . . . .
N2 C1 C2 C3 -27.6(2) . . . .
N2 C1 C2 N4 152.02(16) . . . .
N2 C1 N1 C7 0.29(17) . . . .
N2 C1 N1 C13 180.00(14) . . . .
N3 C7 C8 C9 143.10(17) . . . .
N3 C7 C8 C12 -34.5(2) . . . .
N3 C7 N1 C1 -0.31(17) . . . .
N3 C7 N1 C13 179.97(14) . . . .
N4 C2 C3 C4 1.0(3) . . . .
N6 C16 C17 C13 0.1(3) . . . .
